data_7234039
loop_
_publ_author_name
'Krzysztof Durka'
'Ireneusz Glowacki'
'Sergiusz Lulinski'
'Beata Luszczynska'
'Jaromir Smetek'
'Pawel Szczepanik'
'Janusz Serwatowski'
'Urszula E. Wawrzyniak'
'Grzegorz Wesela-Bauman'
'Ewelina Witkowska'
'Gabriela Wiosna-Salyga'
'Krzysztof Wozniak'

_publ_section_title
;
 Efficient 8-oxyquinolinato emitters based on a
 9,10-dihydro-9,10-diboraanthracene scaffold for applications in
 optoelectronic devices
;
_journal_name_full 'Journal of Materials Chemistry C'
_journal_page_first 1354
_journal_page_last 1364
_journal_paper_doi 10.1039/C4TC02350A
_journal_volume 3
_journal_year 2015
_chemical_formula_moiety 'C30 H18 B2 F2 N2 O2'
_chemical_formula_sum 'C30 H18 B2 F2 N2 O2'
_chemical_formula_weight 498.08
_chemical_melting_point 368.9
_space_group_crystal_system triclinic
_space_group_IT_number 2
_space_group_name_Hall '-P 1'
_space_group_name_H-M_alt 'P -1'
_atom_sites_solution_hydrogens geom
_audit_creation_method SHELXL-97
_cell_angle_alpha 90.027(3)
_cell_angle_beta 96.603(3)
_cell_angle_gamma 113.011(3)
_cell_formula_units_Z 2
_cell_length_a 10.3718(6)
_cell_length_b 10.6554(6)
_cell_length_c 11.3670(6)
_cell_measurement_reflns_used 11865
_cell_measurement_temperature 100(1)
_cell_measurement_theta_max 32.7328
_cell_measurement_theta_min 1.7363
_cell_volume 1147.19(11)
_computing_cell_refinement 'Bruker APEX2 software'
_computing_data_collection 'Bruker APEX2 software'
_computing_data_reduction
;
 SAINT intergration software, Bruker AXS
 SORTAV, R. H. Blessing, Acta Cryst., 1995, A51, 33
;
_computing_structure_refinement
;
 SHELXS-97, G. M. Sheldrick, Acta. Cryst., 2008, A64, 112
;
_computing_structure_solution
;
 SHELXS-97, G. M. Sheldrick, Acta. Cryst., 2008, A64, 112
;
_diffrn_ambient_temperature 100(1)
_diffrn_detector 'APEXII CCD camera'
_diffrn_measured_fraction_theta_full 0.999
_diffrn_measured_fraction_theta_max 0.994
_diffrn_measurement_device '\k-geometry diffractometer'
_diffrn_measurement_device_type 'Bruker APEXII'
_diffrn_measurement_method 'omega scans'
_diffrn_orient_matrix_type 'X-axis to radiation source'
_diffrn_radiation_monochromator 'multi-layer optics'
_diffrn_radiation_probe x-ray
_diffrn_radiation_source 'TXS rotating anode'
_diffrn_radiation_type MoK\a
_diffrn_radiation_wavelength 0.71073
_diffrn_reflns_av_R_equivalents 0.0411
_diffrn_reflns_av_unetI/netI 0.0547
_diffrn_reflns_Laue_measured_fraction_full 0.999
_diffrn_reflns_Laue_measured_fraction_max 0.994
_diffrn_reflns_limit_h_max 16
_diffrn_reflns_limit_h_min -16
_diffrn_reflns_limit_k_max 17
_diffrn_reflns_limit_k_min -17
_diffrn_reflns_limit_l_max 18
_diffrn_reflns_limit_l_min -18
_diffrn_reflns_number 35016
_diffrn_reflns_point_group_measured_fraction_full 0.999
_diffrn_reflns_point_group_measured_fraction_max 0.994
_diffrn_reflns_reduction_process
;
 Scaled and merged with SORTAV
 R. H. Blessing, Cryst. Rev., 1987, 1, 3
 R. H. Blessing, J. Appl. Cryst., 1989, 22, 396
;
_diffrn_reflns_theta_full 25.242
_diffrn_reflns_theta_max 34.706
_diffrn_reflns_theta_min 1.806
_diffrn_source 'rotating-anode X-ray source'
_exptl_absorpt_coefficient_mu 0.101
_exptl_absorpt_correction_T_max 1.00000
_exptl_absorpt_correction_T_min 0.97884
_exptl_absorpt_correction_type multi-scan
_exptl_absorpt_process_details
;
CrysAlisPro, Agilent Technologies,
Version 1.171.36.20 (release 27-06-2012 CrysAlis171 .NET)
(compiled Jul 11 2012,15:38:31)
Empirical absorption correction using spherical harmonics,
 implemented in SCALE3 ABSPACK scaling algorithm.
;
_exptl_crystal_colour yellow
_exptl_crystal_density_diffrn 1.442
_exptl_crystal_description cubic
_exptl_crystal_F_000 512
_exptl_crystal_preparation Luminescent
_exptl_crystal_recrystallization_method 'Re-crystallisation from solvent: acetone'
_exptl_crystal_size_max 0.10
_exptl_crystal_size_mid 0.10
_exptl_crystal_size_min 0.07
_refine_diff_density_max 0.627
_refine_diff_density_min -0.295
_refine_diff_density_rms 0.069
_refine_ls_extinction_coef .
_refine_ls_extinction_method none
_refine_ls_goodness_of_fit_ref 1.023
_refine_ls_hydrogen_treatment constr
_refine_ls_matrix_type full
_refine_ls_number_parameters 362
_refine_ls_number_reflns 9824
_refine_ls_number_restraints 0
_refine_ls_restrained_S_all 1.023
_refine_ls_R_factor_all 0.0906
_refine_ls_R_factor_gt 0.0557
_refine_ls_shift/su_max 0.000
_refine_ls_shift/su_mean 0.000
_refine_ls_structure_factor_coef Fsqd
_refine_ls_weighting_details 'w=1/[\s^2^(Fo^2^)+(0.0696P)^2^+0.3673P] where P=(Fo^2^+2Fc^2^)/3'
_refine_ls_weighting_scheme calc
_refine_ls_wR_factor_gt 0.1328
_refine_ls_wR_factor_ref 0.1484
_reflns_Friedel_coverage 0.000
_reflns_Friedel_fraction_full .
_reflns_Friedel_fraction_max .
_reflns_number_gt 6804
_reflns_number_total 9824
_reflns_threshold_expression 'I > 2\s(I)'
_cod_data_source_file 1000002.cif
_cod_data_source_block PCOD1000002
_cod_depositor_comments
;
The following automatic conversions were performed:

data item '_diffrn_radiation_probe' value 'X-ray' was changed to
'x-ray' in accordance with the built-in table derived from the CIF
Core dictionary named 'cif_core.dic' version 2.4.5 last updated on
2014-11-21.

Automatic conversion script
Id: cif_fix_values 6909 2019-04-08 15:41:33Z antanas 
;
_cod_original_cell_volume 1147.18(11)
_cod_database_code 7234039
_shelx_space_group_comment
;
The symmetry employed for this shelxl refinement is uniquely defined
by the following loop, which should always be used as a source of
symmetry information in preference to the above space-group names.
They are only intended as comments.
;
_shelxl_version_number 2013-4

loop_
_space_group_symop_operation_xyz
'x, y, z'
'-x, -y, -z'

loop_
_atom_site_label
_atom_site_type_symbol
_atom_site_fract_x
_atom_site_fract_y
_atom_site_fract_z
_atom_site_U_iso_or_equiv
_atom_site_adp_type
_atom_site_occupancy
_atom_site_site_symmetry_order
_atom_site_calc_flag
_atom_site_refinement_flags_posn
_atom_site_refinement_flags_adp
_atom_site_refinement_flags_occupancy
_atom_site_disorder_assembly
_atom_site_disorder_group
F1A F 0.66697(9) 0.09834(8) 0.27160(8) 0.0161(2) Uani 0.867(2) 1 d . . P A 1
C3A C 0.79352(13) 0.20473(12) 0.28473(10) 0.0144(2) Uani 0.867(2) 1 d . . P A 1
C6A C 1.05414(13) 0.40836(14) 0.30412(12) 0.0175(2) Uani 0.867(2) 1 d . . P A 1
H6A H 1.1456 0.4793 0.3087 0.021 Uiso 0.867(2) 1 calc R U P A 1
F2A F 0.97554(10) 0.86858(9) 0.35603(9) 0.0219(2) Uani 0.867(2) 1 d . . P A 1
C9A C 0.85053(13) 0.75892(12) 0.36362(11) 0.0159(2) Uani 0.867(2) 1 d . . P A 1
C12A C 0.59407(13) 0.55327(13) 0.37145(12) 0.0171(2) Uani 0.867(2) 1 d . . P A 1
H12A H 0.5036 0.4823 0.3730 0.021 Uiso 0.867(2) 1 calc R U P A 1
F1B F 1.1729(6) 0.4754(7) 0.2969(6) 0.0251(16) Uani 0.133(2) 1 d . . P A 2
C3B C 0.79352(13) 0.20473(12) 0.28473(10) 0.0144(2) Uani 0.133(2) 1 d . . P A 2
H3B H 0.7028 0.1322 0.2747 0.017 Uiso 0.133(2) 1 calc R U P A 2
C6B C 1.05414(13) 0.40836(14) 0.30412(12) 0.0175(2) Uani 0.133(2) 1 d . . P A 2
C12B C 0.59407(13) 0.55327(13) 0.37145(12) 0.0171(2) Uani 0.133(2) 1 d . . P A 2
C9B C 0.85053(13) 0.75892(12) 0.36362(11) 0.0159(2) Uani 0.133(2) 1 d . . P A 2
H9B H 0.9387 0.8322 0.3588 0.019 Uiso 0.133(2) 1 calc R U P A 2
F2B F 0.4519(6) 0.4687(6) 0.3446(6) 0.0216(15) Uani 0.133(2) 1 d . . P A 2
O2 O 0.95457(9) 0.62891(9) 0.13371(7) 0.01356(17) Uani 1 1 d . . . . .
N2 N 1.10915(10) 0.69824(10) 0.31528(9) 0.01101(18) Uani 1 1 d . . . . .
O1 O 0.53515(9) 0.27023(9) 0.31102(8) 0.01460(17) Uani 1 1 d . . . . .
N1 N 0.59827(10) 0.36483(10) 0.12450(9) 0.01211(18) Uani 1 1 d . . . . .
C30 C 1.17696(12) 0.75613(11) 0.22177(10) 0.01067(19) Uani 1 1 d . . . . .
C2 C 0.79930(12) 0.33660(11) 0.27697(10) 0.01075(19) Uani 1 1 d . . . . .
C7 C 0.69735(12) 0.52486(12) 0.32098(10) 0.0119(2) Uani 1 1 d . . . . .
C21 C 0.45972(12) 0.28032(12) 0.11602(11) 0.0134(2) Uani 1 1 d . . . . .
C1 C 0.93592(12) 0.44198(12) 0.28418(10) 0.0114(2) Uani 1 1 d . . . . .
C25 C 1.31941(12) 0.84358(11) 0.23065(10) 0.0120(2) Uani 1 1 d . . . . .
C29 C 1.08454(12) 0.71440(11) 0.11538(10) 0.0116(2) Uani 1 1 d . . . . .
C22 C 1.17896(13) 0.72353(12) 0.42356(10) 0.0134(2) Uani 1 1 d . . . . .
H22 H 1.1318 0.6831 0.4893 0.016 Uiso 1 1 calc R U . . .
C8 C 0.83210(12) 0.63085(12) 0.31869(10) 0.0117(2) Uani 1 1 d . . . . .
C27 C 1.27981(14) 0.85525(13) 0.01861(11) 0.0164(2) Uani 1 1 d . . . . .
H27 H 1.3158 0.8911 -0.0528 0.020 Uiso 1 1 calc R U . . .
C20 C 0.42388(12) 0.22716(12) 0.22657(11) 0.0137(2) Uani 1 1 d . . . . .
C28 C 1.13566(13) 0.76448(12) 0.01146(10) 0.0144(2) Uani 1 1 d . . . . .
H28 H 1.0769 0.7394 -0.0624 0.017 Uiso 1 1 calc R U . . .
C13 C 0.65190(13) 0.42266(12) 0.02821(11) 0.0143(2) Uani 1 1 d . . . . .
H13 H 0.7487 0.4820 0.0332 0.017 Uiso 1 1 calc R U . . .
C14 C 0.56535(14) 0.39607(13) -0.08141(11) 0.0168(2) Uani 1 1 d . . . . .
H14 H 0.6050 0.4368 -0.1502 0.020 Uiso 1 1 calc R U . . .
C19 C 0.28589(13) 0.14181(13) 0.23385(13) 0.0174(2) Uani 1 1 d . . . . .
H19 H 0.2571 0.1033 0.3066 0.021 Uiso 1 1 calc R U . . .
C23 C 1.32292(13) 0.81027(12) 0.44125(11) 0.0149(2) Uani 1 1 d . . . . .
H23 H 1.3726 0.8284 0.5191 0.018 Uiso 1 1 calc R U . . .
C15 C 0.42443(14) 0.31214(13) -0.09052(12) 0.0179(2) Uani 1 1 d . . . . .
H15 H 0.3670 0.2955 -0.1649 0.021 Uiso 1 1 calc R U . . .
B1 B 0.66327(13) 0.37524(13) 0.26411(12) 0.0120(2) Uani 1 1 d . . . . .
C16 C 0.36552(13) 0.25073(13) 0.01140(12) 0.0157(2) Uani 1 1 d . . . . .
B2 B 0.95200(13) 0.59713(13) 0.26527(12) 0.0118(2) Uani 1 1 d . . . . .
C26 C 1.37036(13) 0.89434(12) 0.12230(11) 0.0153(2) Uani 1 1 d . . . . .
H26 H 1.4661 0.9547 0.1216 0.018 Uiso 1 1 calc R U . . .
C4 C 0.90941(15) 0.17012(13) 0.30599(11) 0.0189(2) Uani 1 1 d . . . . .
H4 H 0.8981 0.0776 0.3125 0.023 Uiso 1 1 calc R U . A 1
C10 C 0.74991(15) 0.78724(13) 0.41477(12) 0.0189(2) Uani 1 1 d . . . . .
H10 H 0.7694 0.8764 0.4459 0.023 Uiso 1 1 calc R U . A 1
C24 C 1.39256(13) 0.86927(12) 0.34643(11) 0.0147(2) Uani 1 1 d . . . . .
H24 H 1.4900 0.9273 0.3591 0.018 Uiso 1 1 calc R U . . .
C11 C 0.61991(14) 0.68208(14) 0.41939(12) 0.0192(2) Uani 1 1 d . . . . .
H11 H 0.5488 0.6978 0.4551 0.023 Uiso 1 1 calc R U . A 1
C17 C 0.22332(14) 0.16358(14) 0.02177(13) 0.0213(3) Uani 1 1 d . . . . .
H17 H 0.1535 0.1407 -0.0455 0.026 Uiso 1 1 calc R U . . .
C5 C 1.04212(15) 0.27465(14) 0.31738(12) 0.0202(3) Uani 1 1 d . . . . .
H5 H 1.1242 0.2553 0.3341 0.024 Uiso 1 1 calc R U . A 1
C18 C 0.18771(14) 0.11290(14) 0.12931(14) 0.0219(3) Uani 1 1 d . . . . .
H18 H 0.0920 0.0552 0.1344 0.026 Uiso 1 1 calc R U . . .

loop_
_atom_site_aniso_label
_atom_site_aniso_U_11
_atom_site_aniso_U_22
_atom_site_aniso_U_33
_atom_site_aniso_U_23
_atom_site_aniso_U_13
_atom_site_aniso_U_12
F1A 0.0162(4) 0.0110(4) 0.0167(4) 0.0007(3) 0.0037(3) 0.0002(3)
C3A 0.0203(6) 0.0137(5) 0.0087(5) 0.0011(4) 0.0028(4) 0.0060(4)
C6A 0.0155(5) 0.0227(6) 0.0173(6) 0.0029(5) 0.0041(4) 0.0102(5)
F2A 0.0190(4) 0.0117(4) 0.0333(6) 0.0000(4) 0.0046(4) 0.0038(3)
C9A 0.0166(5) 0.0143(5) 0.0160(5) 0.0018(4) 0.0018(4) 0.0051(4)
C12A 0.0158(5) 0.0213(6) 0.0175(6) 0.0039(5) 0.0066(4) 0.0094(5)
F1B 0.008(2) 0.029(3) 0.037(4) 0.000(3) 0.001(2) 0.007(2)
C3B 0.0203(6) 0.0137(5) 0.0087(5) 0.0011(4) 0.0028(4) 0.0060(4)
C6B 0.0155(5) 0.0227(6) 0.0173(6) 0.0029(5) 0.0041(4) 0.0102(5)
C12B 0.0158(5) 0.0213(6) 0.0175(6) 0.0039(5) 0.0066(4) 0.0094(5)
C9B 0.0166(5) 0.0143(5) 0.0160(5) 0.0018(4) 0.0018(4) 0.0051(4)
F2B 0.014(3) 0.026(3) 0.024(3) 0.002(2) 0.006(2) 0.006(2)
O2 0.0114(4) 0.0172(4) 0.0090(4) 0.0023(3) 0.0006(3) 0.0024(3)
N2 0.0118(4) 0.0121(4) 0.0086(4) 0.0017(3) 0.0017(3) 0.0039(3)
O1 0.0100(4) 0.0185(4) 0.0142(4) 0.0050(3) 0.0027(3) 0.0041(3)
N1 0.0117(4) 0.0132(4) 0.0116(4) 0.0020(3) 0.0001(3) 0.0055(3)
C30 0.0120(5) 0.0109(4) 0.0085(5) 0.0013(4) 0.0023(4) 0.0037(4)
C2 0.0128(5) 0.0133(5) 0.0068(4) 0.0018(4) 0.0019(4) 0.0057(4)
C7 0.0130(5) 0.0162(5) 0.0086(5) 0.0036(4) 0.0023(4) 0.0077(4)
C21 0.0118(5) 0.0127(5) 0.0162(5) 0.0000(4) -0.0005(4) 0.0061(4)
C1 0.0109(5) 0.0153(5) 0.0090(5) 0.0016(4) 0.0015(4) 0.0061(4)
C25 0.0127(5) 0.0107(5) 0.0113(5) 0.0009(4) 0.0027(4) 0.0028(4)
C29 0.0124(5) 0.0117(5) 0.0096(5) 0.0009(4) 0.0015(4) 0.0035(4)
C22 0.0146(5) 0.0166(5) 0.0086(5) 0.0019(4) 0.0012(4) 0.0058(4)
C8 0.0125(5) 0.0141(5) 0.0092(5) 0.0020(4) 0.0010(4) 0.0059(4)
C27 0.0199(6) 0.0161(5) 0.0109(5) 0.0025(4) 0.0061(4) 0.0036(4)
C20 0.0119(5) 0.0142(5) 0.0165(5) 0.0015(4) 0.0020(4) 0.0066(4)
C28 0.0176(5) 0.0155(5) 0.0081(5) 0.0016(4) 0.0023(4) 0.0042(4)
C13 0.0156(5) 0.0157(5) 0.0119(5) 0.0026(4) 0.0010(4) 0.0066(4)
C14 0.0219(6) 0.0175(5) 0.0118(5) 0.0020(4) -0.0015(4) 0.0097(5)
C19 0.0120(5) 0.0157(5) 0.0245(6) 0.0004(5) 0.0051(5) 0.0048(4)
C23 0.0145(5) 0.0171(5) 0.0102(5) -0.0001(4) -0.0010(4) 0.0039(4)
C15 0.0202(6) 0.0184(6) 0.0159(6) -0.0015(4) -0.0058(5) 0.0107(5)
B1 0.0107(5) 0.0142(5) 0.0102(5) 0.0033(4) 0.0025(4) 0.0036(4)
C16 0.0145(5) 0.0162(5) 0.0175(6) -0.0019(4) -0.0035(4) 0.0086(4)
B2 0.0104(5) 0.0138(5) 0.0098(5) 0.0016(4) 0.0015(4) 0.0032(4)
C26 0.0154(5) 0.0144(5) 0.0131(5) 0.0015(4) 0.0048(4) 0.0020(4)
C4 0.0308(7) 0.0182(6) 0.0142(5) 0.0028(4) 0.0044(5) 0.0163(5)
C10 0.0272(7) 0.0175(6) 0.0167(6) 0.0011(4) 0.0045(5) 0.0134(5)
C24 0.0133(5) 0.0143(5) 0.0133(5) 0.0004(4) 0.0001(4) 0.0023(4)
C11 0.0231(6) 0.0236(6) 0.0178(6) 0.0040(5) 0.0085(5) 0.0149(5)
C17 0.0131(5) 0.0215(6) 0.0270(7) -0.0056(5) -0.0050(5) 0.0065(5)
C5 0.0235(6) 0.0272(7) 0.0178(6) 0.0027(5) 0.0031(5) 0.0185(5)
C18 0.0108(5) 0.0202(6) 0.0320(7) -0.0052(5) 0.0006(5) 0.0038(5)

loop_
_atom_type_symbol
_atom_type_description
_atom_type_scat_dispersion_real
_atom_type_scat_dispersion_imag
_atom_type_scat_source
C C 0.0033 0.0016 'International Tables Vol C Tables 4.2.6.8 and 6.1.1.4'
H H 0.0000 0.0000 'International Tables Vol C Tables 4.2.6.8 and 6.1.1.4'
B B 0.0013 0.0007 'International Tables Vol C Tables 4.2.6.8 and 6.1.1.4'
N N 0.0061 0.0033 'International Tables Vol C Tables 4.2.6.8 and 6.1.1.4'
O O 0.0106 0.0060 'International Tables Vol C Tables 4.2.6.8 and 6.1.1.4'
F F 0.0171 0.0103 'International Tables Vol C Tables 4.2.6.8 and 6.1.1.4'

loop_
_geom_angle_atom_site_label_1
_geom_angle_atom_site_label_2
_geom_angle_atom_site_label_3
_geom_angle
_geom_angle_site_symmetry_1
_geom_angle_site_symmetry_3
F1A C3A C4 115.17(11) . .
F1A C3A C2 119.57(11) . .
C4 C3A C2 125.26(12) . .
C5 C6A C1 122.24(12) . .
C5 C6A H6A 118.9 . .
C1 C6A H6A 118.9 . .
F2A C9A C10 115.72(11) . .
F2A C9A C8 119.59(11) . .
C10 C9A C8 124.68(12) . .
C11 C12A C7 122.04(12) . .
C11 C12A H12A 119.0 . .
C7 C12A H12A 119.0 . .
C29 O2 B2 109.94(9) . .
C22 N2 C30 119.82(10) . .
C22 N2 B2 131.95(10) . .
C30 N2 B2 108.04(9) . .
C20 O1 B1 110.61(9) . .
C13 N1 C21 119.33(11) . .
C13 N1 B1 133.58(10) . .
C21 N1 B1 107.06(9) . .
N2 C30 C25 124.30(11) . .
N2 C30 C29 110.60(10) . .
C25 C30 C29 125.09(10) . .
C3A C2 C1 116.14(10) . .
C3A C2 B1 124.37(10) . .
C1 C2 B1 119.47(10) . .
C12A C7 C8 118.90(11) . .
C12A C7 B1 120.85(11) . .
C8 C7 B1 120.24(10) . .
N1 C21 C16 124.41(11) . .
N1 C21 C20 110.79(11) . .
C16 C21 C20 124.79(11) . .
C6A C1 C2 119.13(11) . .
C6A C1 B2 121.48(10) . .
C2 C1 B2 119.37(10) . .
C30 C25 C24 115.28(10) . .
C30 C25 C26 115.68(11) . .
C24 C25 C26 129.04(11) . .
O2 C29 C28 129.64(11) . .
O2 C29 C30 111.95(10) . .
C28 C29 C30 118.41(11) . .
N2 C22 C23 119.97(10) . .
N2 C22 H22 120.0 . .
C23 C22 H22 120.0 . .
C9A C8 C7 116.68(10) . .
C9A C8 B2 124.40(10) . .
C7 C8 B2 118.93(10) . .
C26 C27 C28 124.06(11) . .
C26 C27 H27 118.0 . .
C28 C27 H27 118.0 . .
O1 C20 C19 129.63(12) . .
O1 C20 C21 112.24(10) . .
C19 C20 C21 118.13(12) . .
C29 C28 C27 117.45(11) . .
C29 C28 H28 121.3 . .
C27 C28 H28 121.3 . .
N1 C13 C14 120.03(11) . .
N1 C13 H13 120.0 . .
C14 C13 H13 120.0 . .
C15 C14 C13 121.04(12) . .
C15 C14 H14 119.5 . .
C13 C14 H14 119.5 . .
C20 C19 C18 118.03(12) . .
C20 C19 H19 121.0 . .
C18 C19 H19 121.0 . .
C24 C23 C22 120.48(11) . .
C24 C23 H23 119.8 . .
C22 C23 H23 119.8 . .
C14 C15 C16 119.59(12) . .
C14 C15 H15 120.2 . .
C16 C15 H15 120.2 . .
O1 B1 C2 114.10(10) . .
O1 B1 C7 110.34(9) . .
C2 B1 C7 112.63(10) . .
O1 B1 N1 98.81(9) . .
C2 B1 N1 110.36(9) . .
C7 B1 N1 109.73(9) . .
C21 C16 C15 115.57(11) . .
C21 C16 C17 115.87(12) . .
C15 C16 C17 128.56(12) . .
O2 B2 N2 99.14(8) . .
O2 B2 C8 110.83(10) . .
N2 B2 C8 113.79(9) . .
O2 B2 C1 110.75(9) . .
N2 B2 C1 108.94(9) . .
C8 B2 C1 112.62(9) . .
C27 C26 C25 119.29(11) . .
C27 C26 H26 120.4 . .
C25 C26 H26 120.4 . .
C5 C4 C3A 117.82(12) . .
C5 C4 H4 121.1 . .
C3A C4 H4 121.1 . .
C9A C10 C11 118.09(12) . .
C9A C10 H10 121.0 . .
C11 C10 H10 121.0 . .
C23 C24 C25 120.16(11) . .
C23 C24 H24 119.9 . .
C25 C24 H24 119.9 . .
C10 C11 C12A 119.53(11) . .
C10 C11 H11 120.2 . .
C12A C11 H11 120.2 . .
C18 C17 C16 119.51(13) . .
C18 C17 H17 120.2 . .
C16 C17 H17 120.2 . .
C4 C5 C6A 119.26(12) . .
C4 C5 H5 120.4 . .
C6A C5 H5 120.4 . .
C17 C18 C19 123.64(12) . .
C17 C18 H18 118.2 . .
C19 C18 H18 118.2 . .

loop_
_geom_bond_atom_site_label_1
_geom_bond_atom_site_label_2
_geom_bond_distance
_geom_bond_site_symmetry_2
F1A C3A 1.3496(14) .
C3A C4 1.3852(18) .
C3A C2 1.3861(16) .
C6A C5 1.3906(19) .
C6A C1 1.4010(17) .
C6A H6A 0.9500 .
F2A C9A 1.3767(15) .
C9A C10 1.3799(18) .
C9A C8 1.3901(17) .
C12A C11 1.3895(18) .
C12A C7 1.4010(16) .
C12A H12A 0.9500 .
O2 C29 1.3398(14) .
O2 B2 1.5344(16) .
N2 C22 1.3244(15) .
N2 C30 1.3559(14) .
N2 B2 1.5981(16) .
O1 C20 1.3396(15) .
O1 B1 1.5176(15) .
N1 C13 1.3265(15) .
N1 C21 1.3570(15) .
N1 B1 1.6372(17) .
C30 C25 1.3966(16) .
C30 C29 1.4067(16) .
C2 C1 1.4158(16) .
C2 B1 1.6088(17) .
C7 C8 1.4155(16) .
C7 B1 1.6095(18) .
C21 C16 1.3999(17) .
C21 C20 1.4077(17) .
C1 B2 1.6125(18) .
C25 C24 1.4107(17) .
C25 C26 1.4197(16) .
C29 C28 1.3728(16) .
C22 C23 1.4057(17) .
C22 H22 0.9500 .
C8 B2 1.6023(17) .
C27 C26 1.3726(18) .
C27 C28 1.4209(17) .
C27 H27 0.9500 .
C20 C19 1.3754(17) .
C28 H28 0.9500 .
C13 C14 1.4080(17) .
C13 H13 0.9500 .
C14 C15 1.3747(19) .
C14 H14 0.9500 .
C19 C18 1.421(2) .
C19 H19 0.9500 .
C23 C24 1.3796(17) .
C23 H23 0.9500 .
C15 C16 1.4124(19) .
C15 H15 0.9500 .
C16 C17 1.4215(18) .
C26 H26 0.9500 .
C4 C5 1.383(2) .
C4 H4 0.9500 .
C10 C11 1.3825(19) .
C10 H10 0.9500 .
C24 H24 0.9500 .
C11 H11 0.9500 .
C17 C18 1.368(2) .
C17 H17 0.9500 .
C5 H5 0.9500 .
C18 H18 0.9500 .
